data_4036029
loop_
_publ_author_name
'Grandane, Aiga'
'Longwitz, Lars'
'Roolf, Catrin'
'Spannenberg, Anke'
'Murua Escobar, Hugo'
'Junghanss, Christian'
'Suna, Edgars'
'Werner, Thomas'

_publ_section_title
;
 Intramolecular Base-Free Catalytic Wittig Reaction: Synthesis of
 Benzoxepinones.
;
_journal_issue 3
_journal_name_full 'The Journal of organic chemistry'
_journal_page_first 1320
_journal_page_last 1329
_journal_paper_doi 10.1021/acs.joc.8b02789
_journal_volume 84
_journal_year 2019
_chemical_formula_sum 'C12 H10 O4'
_chemical_formula_weight 218.20
_space_group_crystal_system monoclinic
_space_group_IT_number 14
_space_group_name_Hall '-P 2ybc'
_space_group_name_H-M_alt 'P 1 21/c 1'
_atom_sites_solution_hydrogens geom
_audit_creation_method SHELXL-2014/7
_cell_angle_alpha 90
_cell_angle_beta 108.6298(16)
_cell_angle_gamma 90
_cell_formula_units_Z 4
_cell_length_a 11.7219(3)
_cell_length_b 11.6068(3)
_cell_length_c 7.8791(2)
_cell_measurement_reflns_used 2898
_cell_measurement_temperature 150(2)
_cell_measurement_theta_max 66.54
_cell_measurement_theta_min 3.98
_cell_volume 1015.81(5)
_computing_cell_refinement 'SAINT (Bruker, 2013)'
_computing_data_collection 'APEX2 (Bruker, 2014)'
_computing_data_reduction SAINT
_computing_structure_refinement 'SHELXL-2014/7 (Sheldrick, 2015)'
_computing_structure_solution 'SHELXS-97 (Sheldrick, 2008)'
_diffrn_ambient_temperature 150(2)
_diffrn_detector_area_resol_mean 8.3333
_diffrn_measured_fraction_theta_full 0.999
_diffrn_measured_fraction_theta_max 0.999
_diffrn_measurement_device_type 'Bruker APEX-II CCD'
_diffrn_measurement_method '\f and \w scans'
_diffrn_radiation_monochromator multilayer
_diffrn_radiation_source microfocus
_diffrn_radiation_type CuK\a
_diffrn_radiation_wavelength 1.54178
_diffrn_reflns_av_R_equivalents 0.0293
_diffrn_reflns_av_unetI/netI 0.0242
_diffrn_reflns_Laue_measured_fraction_full 0.999
_diffrn_reflns_Laue_measured_fraction_max 0.999
_diffrn_reflns_limit_h_max 12
_diffrn_reflns_limit_h_min -13
_diffrn_reflns_limit_k_max 13
_diffrn_reflns_limit_k_min -10
_diffrn_reflns_limit_l_max 9
_diffrn_reflns_limit_l_min -9
_diffrn_reflns_number 7628
_diffrn_reflns_point_group_measured_fraction_full 0.999
_diffrn_reflns_point_group_measured_fraction_max 0.999
_diffrn_reflns_theta_full 66.553
_diffrn_reflns_theta_max 66.553
_diffrn_reflns_theta_min 3.980
_exptl_absorpt_coefficient_mu 0.906
_exptl_absorpt_correction_T_max 0.95
_exptl_absorpt_correction_T_min 0.88
_exptl_absorpt_correction_type multi-scan
_exptl_absorpt_process_details 'SADABS (Bruker, 2014)'
_exptl_crystal_colour colourless
_exptl_crystal_density_diffrn 1.427
_exptl_crystal_description plate
_exptl_crystal_F_000 456
_exptl_crystal_size_max 0.127
_exptl_crystal_size_mid 0.113
_exptl_crystal_size_min 0.052
_refine_diff_density_max 0.203
_refine_diff_density_min -0.251
_refine_diff_density_rms 0.047
_refine_ls_extinction_method none
_refine_ls_goodness_of_fit_ref 1.070
_refine_ls_hydrogen_treatment constr
_refine_ls_matrix_type full
_refine_ls_number_parameters 146
_refine_ls_number_reflns 1795
_refine_ls_number_restraints 0
_refine_ls_restrained_S_all 1.070
_refine_ls_R_factor_all 0.0411
_refine_ls_R_factor_gt 0.0360
_refine_ls_shift/su_max 0.000
_refine_ls_shift/su_mean 0.000
_refine_ls_structure_factor_coef Fsqd
_refine_ls_weighting_details 'w=1/[\s^2^(Fo^2^)+(0.0606P)^2^+0.1603P] where P=(Fo^2^+2Fc^2^)/3'
_refine_ls_weighting_scheme calc
_refine_ls_wR_factor_gt 0.0932
_refine_ls_wR_factor_ref 0.0990
_reflns_Friedel_coverage 0.000
_reflns_number_gt 1574
_reflns_number_total 1795
_reflns_threshold_expression 'I > 2\s(I)'
_cod_data_source_file jo8b02789_si_002.cif
_cod_data_source_block ax1060
_cod_original_sg_symbol_H-M 'P 21/c'
_cod_database_code 4036029
_shelx_shelxl_version_number 2014/7
_shelx_space_group_comment
;
The symmetry employed for this shelxl refinement is uniquely defined
by the following loop, which should always be used as a source of
symmetry information in preference to the above space-group names.
They are only intended as comments.
;

loop_
_space_group_symop_operation_xyz
'x, y, z'
'-x, y+1/2, -z+1/2'
'-x, -y, -z'
'x, -y-1/2, z-1/2'

loop_
_atom_site_label
_atom_site_type_symbol
_atom_site_fract_x
_atom_site_fract_y
_atom_site_fract_z
_atom_site_U_iso_or_equiv
_atom_site_adp_type
_atom_site_occupancy
_atom_site_site_symmetry_order
_atom_site_calc_flag
_atom_site_refinement_flags_posn
_atom_site_refinement_flags_adp
C1 C 0.76830(12) -0.15715(11) 0.34060(18) 0.0267(3) Uani 1 1 d . .
C2 C 0.65432(12) -0.14196(11) 0.18636(18) 0.0267(3) Uani 1 1 d . .
H2A H 0.6026 -0.2109 0.1747 0.032 Uiso 1 1 calc R U
H2B H 0.6736 -0.1326 0.0736 0.032 Uiso 1 1 calc R U
C3 C 0.58874(11) -0.03664(11) 0.21927(16) 0.0231(3) Uani 1 1 d . .
C4 C 0.63258(12) 0.06953(11) 0.21509(16) 0.0234(3) Uani 1 1 d . .
H4 H 0.5865 0.1334 0.2314 0.028 Uiso 1 1 calc R U
C5 C 0.74765(12) 0.09182(11) 0.18666(16) 0.0237(3) Uani 1 1 d . .
C6 C 0.84706(12) 0.01779(11) 0.24362(17) 0.0253(3) Uani 1 1 d . .
C7 C 0.95358(13) 0.04120(13) 0.2096(2) 0.0319(3) Uani 1 1 d . .
H7 H 1.0192 -0.0110 0.2482 0.038 Uiso 1 1 calc R U
C8 C 0.96414(13) 0.14084(14) 0.11927(19) 0.0337(3) Uani 1 1 d . .
H8 H 1.0365 0.1564 0.0936 0.040 Uiso 1 1 calc R U
C9 C 0.86879(13) 0.21810(12) 0.06616(18) 0.0305(3) Uani 1 1 d . .
H9 H 0.8766 0.2875 0.0070 0.037 Uiso 1 1 calc R U
C10 C 0.76267(12) 0.19385(11) 0.09950(17) 0.0270(3) Uani 1 1 d . .
H10 H 0.6981 0.2474 0.0627 0.032 Uiso 1 1 calc R U
C11 C 0.47573(11) -0.05880(11) 0.26079(16) 0.0239(3) Uani 1 1 d . .
C12 C 0.29495(12) 0.01726(12) 0.28220(19) 0.0295(3) Uani 1 1 d . .
H12A H 0.2430 -0.0330 0.1894 0.044 Uiso 1 1 calc R U
H12B H 0.2550 0.0916 0.2805 0.044 Uiso 1 1 calc R U
H12C H 0.3104 -0.0189 0.3998 0.044 Uiso 1 1 calc R U
O1 O 0.85500(9) -0.07515(9) 0.35975(13) 0.0299(3) Uani 1 1 d . .
O2 O 0.78878(9) -0.23249(9) 0.44998(14) 0.0351(3) Uani 1 1 d . .
O3 O 0.44872(10) -0.15211(9) 0.30282(17) 0.0390(3) Uani 1 1 d . .
O4 O 0.40758(8) 0.03503(8) 0.24809(13) 0.0288(2) Uani 1 1 d . .

loop_
_atom_site_aniso_label
_atom_site_aniso_U_11
_atom_site_aniso_U_22
_atom_site_aniso_U_33
_atom_site_aniso_U_23
_atom_site_aniso_U_13
_atom_site_aniso_U_12
C1 0.0276(7) 0.0224(6) 0.0356(7) 0.0008(5) 0.0179(6) 0.0039(5)
C2 0.0278(7) 0.0202(6) 0.0350(7) -0.0040(5) 0.0140(5) -0.0008(5)
C3 0.0224(6) 0.0235(6) 0.0233(6) -0.0017(5) 0.0071(5) 0.0009(5)
C4 0.0241(6) 0.0225(6) 0.0235(6) -0.0015(4) 0.0075(5) 0.0020(5)
C5 0.0260(7) 0.0220(6) 0.0230(6) -0.0038(5) 0.0076(5) -0.0028(5)
C6 0.0263(7) 0.0236(6) 0.0254(6) 0.0009(5) 0.0076(5) -0.0027(5)
C7 0.0231(7) 0.0346(8) 0.0370(7) 0.0032(6) 0.0082(5) -0.0004(6)
C8 0.0259(7) 0.0393(8) 0.0373(7) 0.0014(6) 0.0121(6) -0.0078(6)
C9 0.0338(7) 0.0283(7) 0.0288(7) 0.0028(5) 0.0092(5) -0.0082(6)
C10 0.0292(7) 0.0233(7) 0.0271(6) -0.0003(5) 0.0070(5) -0.0022(5)
C11 0.0234(7) 0.0222(7) 0.0255(6) -0.0017(4) 0.0072(5) -0.0002(5)
C12 0.0235(7) 0.0319(7) 0.0363(7) -0.0003(5) 0.0142(5) 0.0016(5)
O1 0.0250(5) 0.0289(5) 0.0345(5) 0.0084(4) 0.0077(4) 0.0006(4)
O2 0.0375(6) 0.0281(5) 0.0456(6) 0.0119(4) 0.0216(5) 0.0071(4)
O3 0.0340(6) 0.0247(6) 0.0660(7) 0.0058(5) 0.0270(5) 0.0002(4)
O4 0.0249(5) 0.0250(5) 0.0404(5) 0.0026(4) 0.0161(4) 0.0027(4)

loop_
_atom_type_symbol
_atom_type_description
_atom_type_scat_dispersion_real
_atom_type_scat_dispersion_imag
_atom_type_scat_source
C C 0.0181 0.0091 'International Tables Vol C Tables 4.2.6.8 and 6.1.1.4'
H H 0.0000 0.0000 'International Tables Vol C Tables 4.2.6.8 and 6.1.1.4'
O O 0.0492 0.0322 'International Tables Vol C Tables 4.2.6.8 and 6.1.1.4'

loop_
_geom_angle_atom_site_label_1
_geom_angle_atom_site_label_2
_geom_angle_atom_site_label_3
_geom_angle
O2 C1 O1 117.31(13)
O2 C1 C2 126.18(13)
O1 C1 C2 116.49(11)
C1 C2 C3 109.04(11)
C1 C2 H2A 109.9
C3 C2 H2A 109.9
C1 C2 H2B 109.9
C3 C2 H2B 109.9
H2A C2 H2B 108.3
C4 C3 C11 122.75(12)
C4 C3 C2 121.35(12)
C11 C3 C2 115.88(11)
C3 C4 C5 123.19(12)
C3 C4 H4 118.4
C5 C4 H4 118.4
C6 C5 C10 116.82(12)
C6 C5 C4 123.85(12)
C10 C5 C4 119.33(12)
C7 C6 O1 113.72(12)
C7 C6 C5 121.77(13)
O1 C6 C5 123.87(12)
C8 C7 C6 119.85(13)
C8 C7 H7 120.1
C6 C7 H7 120.1
C7 C8 C9 119.92(13)
C7 C8 H8 120.0
C9 C8 H8 120.0
C10 C9 C8 119.90(13)
C10 C9 H9 120.1
C8 C9 H9 120.1
C9 C10 C5 121.68(13)
C9 C10 H10 119.2
C5 C10 H10 119.2
O3 C11 O4 123.41(12)
O3 C11 C3 123.22(12)
O4 C11 C3 113.36(11)
O4 C12 H12A 109.5
O4 C12 H12B 109.5
H12A C12 H12B 109.5
O4 C12 H12C 109.5
H12A C12 H12C 109.5
H12B C12 H12C 109.5
C1 O1 C6 125.03(10)
C11 O4 C12 115.48(10)

loop_
_geom_bond_atom_site_label_1
_geom_bond_atom_site_label_2
_geom_bond_distance
C1 O2 1.1970(17)
C1 O1 1.3651(17)
C1 C2 1.502(2)
C2 C3 1.5100(18)
C2 H2A 0.9900
C2 H2B 0.9900
C3 C4 1.3395(19)
C3 C11 1.4850(18)
C4 C5 1.4593(18)
C4 H4 0.9500
C5 C6 1.4013(19)
C5 C10 1.4079(19)
C6 C7 1.385(2)
C6 O1 1.3982(16)
C7 C8 1.384(2)
C7 H7 0.9500
C8 C9 1.389(2)
C8 H8 0.9500
C9 C10 1.380(2)
C9 H9 0.9500
C10 H10 0.9500
C11 O3 1.2041(17)
C11 O4 1.3354(16)
C12 O4 1.4438(16)
C12 H12A 0.9800
C12 H12B 0.9800
C12 H12C 0.9800

loop_
_geom_torsion_atom_site_label_1
_geom_torsion_atom_site_label_2
_geom_torsion_atom_site_label_3
_geom_torsion_atom_site_label_4
_geom_torsion
O2 C1 C2 C3 110.83(15)
O1 C1 C2 C3 -67.26(14)
C1 C2 C3 C4 68.88(15)
C1 C2 C3 C11 -109.55(12)
C11 C3 C4 C5 175.64(11)
C2 C3 C4 C5 -2.69(19)
C3 C4 C5 C6 -31.81(19)
C3 C4 C5 C10 149.15(13)
C10 C5 C6 C7 -2.57(19)
C4 C5 C6 C7 178.36(12)
C10 C5 C6 O1 167.74(12)
C4 C5 C6 O1 -11.3(2)
O1 C6 C7 C8 -170.31(13)
C5 C6 C7 C8 0.9(2)
C6 C7 C8 C9 1.3(2)
C7 C8 C9 C10 -1.7(2)
C8 C9 C10 C5 -0.1(2)
C6 C5 C10 C9 2.15(19)
C4 C5 C10 C9 -178.73(12)
C4 C3 C11 O3 -163.45(14)
C2 C3 C11 O3 14.96(18)
C4 C3 C11 O4 16.12(17)
C2 C3 C11 O4 -165.47(11)
O2 C1 O1 C6 179.09(12)
C2 C1 O1 C6 -2.65(18)
C7 C6 O1 C1 -139.47(13)
C5 C6 O1 C1 49.52(19)
O3 C11 O4 C12 -2.14(19)
C3 C11 O4 C12 178.29(10)
